data_2226067
loop_
_publ_author_name
'Li, Na'

_publ_section_title
;
 Bis(4-carboxypiperidinium) 5-nitroisophthalate
;
_journal_coeditor_code BT5271
_journal_issue 6
_journal_name_full 'Acta Crystallographica Section E'
_journal_page_first o1393
_journal_paper_doi 10.1107/S1600536810017927
_journal_volume 66
_journal_year 2010
_chemical_formula_iupac '2C6 H12 N O2 +, C8 H3 N O6 2-'
_chemical_formula_moiety '2(C6 H12 N O2 +), C8 H3 N O6 2-'
_chemical_formula_sum 'C20 H27 N3 O10'
_chemical_formula_weight 469.45
_chemical_name_systematic
;
Bis(4-carboxypiperidinium) 5-nitroisophthalate
;
_space_group_IT_number 15
_symmetry_cell_setting monoclinic
_symmetry_space_group_name_Hall '-C 2yc'
_symmetry_space_group_name_H-M 'C 1 2/c 1'
_atom_sites_solution_hydrogens geom
_atom_sites_solution_primary direct
_atom_sites_solution_secondary difmap
_audit_creation_method SHELXL-97
_cell_angle_alpha 90.00
_cell_angle_beta 92.3960(10)
_cell_angle_gamma 90.00
_cell_formula_units_Z 8
_cell_length_a 23.6865(12)
_cell_length_b 8.2478(4)
_cell_length_c 22.5140(11)
_cell_measurement_reflns_used 5783
_cell_measurement_temperature 296(2)
_cell_measurement_theta_max 27.71
_cell_measurement_theta_min 2.55
_cell_volume 4394.5(4)
_computing_cell_refinement 'SAINT (Bruker, 2001)'
_computing_data_collection 'APEX2 (Bruker, 2003)'
_computing_data_reduction 'SAINT (Bruker, 2001)'
_computing_molecular_graphics
;
XP (Sheldrick, 2008) and DIAMOND (Brandenburg & Berndt, 1999)
;
_computing_publication_material 'SHELXL97 (Sheldrick, 2008)'
_computing_structure_refinement 'SHELXL97 (Sheldrick, 2008)'
_computing_structure_solution 'SHELXS97 (Sheldrick, 2008)'
_diffrn_ambient_temperature 296(2)
_diffrn_measured_fraction_theta_full 0.994
_diffrn_measured_fraction_theta_max 0.994
_diffrn_measurement_device_type 'Bruker APEXII CCD area-detector'
_diffrn_measurement_method 'phi and omega scans'
_diffrn_radiation_monochromator graphite
_diffrn_radiation_source 'fine-focus sealed tube'
_diffrn_radiation_type MoK\a
_diffrn_radiation_wavelength 0.71073
_diffrn_reflns_av_R_equivalents 0.0162
_diffrn_reflns_av_sigmaI/netI 0.0179
_diffrn_reflns_limit_h_max 28
_diffrn_reflns_limit_h_min -26
_diffrn_reflns_limit_k_max 9
_diffrn_reflns_limit_k_min -6
_diffrn_reflns_limit_l_max 25
_diffrn_reflns_limit_l_min -26
_diffrn_reflns_number 10813
_diffrn_reflns_theta_full 25.01
_diffrn_reflns_theta_max 25.01
_diffrn_reflns_theta_min 1.72
_exptl_absorpt_coefficient_mu 0.115
_exptl_absorpt_correction_T_max 0.9774
_exptl_absorpt_correction_T_min 0.9719
_exptl_absorpt_correction_type multi-scan
_exptl_absorpt_process_details '(SADABS; Sheldrick, 1996)'
_exptl_crystal_colour colourless
_exptl_crystal_density_diffrn 1.419
_exptl_crystal_density_method 'not measured'
_exptl_crystal_description block
_exptl_crystal_F_000 1984
_exptl_crystal_size_max 0.25
_exptl_crystal_size_mid 0.24
_exptl_crystal_size_min 0.20
_refine_diff_density_max 0.303
_refine_diff_density_min -0.228
_refine_ls_extinction_method none
_refine_ls_goodness_of_fit_ref 1.041
_refine_ls_hydrogen_treatment constr
_refine_ls_matrix_type full
_refine_ls_number_parameters 300
_refine_ls_number_reflns 3855
_refine_ls_number_restraints 0
_refine_ls_restrained_S_all 1.041
_refine_ls_R_factor_all 0.0462
_refine_ls_R_factor_gt 0.0387
_refine_ls_shift/su_max 0.001
_refine_ls_shift/su_mean 0.000
_refine_ls_structure_factor_coef Fsqd
_refine_ls_weighting_details 'calc w=1/[\s^2^(Fo^2^)+(0.0446P)^2^+3.6101P] where P=(Fo^2^+2Fc^2^)/3'
_refine_ls_weighting_scheme calc
_refine_ls_wR_factor_gt 0.0950
_refine_ls_wR_factor_ref 0.1010
_reflns_number_gt 3272
_reflns_number_total 3855
_reflns_threshold_expression I>2\s(I)
_cod_data_source_file bt5271.cif
_cod_data_source_block I
_cod_depositor_comments
;
The following automatic conversions were performed:
'_symmetry_cell_setting' value 'Monoclinic' changed to 'monoclinic'
according to '/home/saulius/struct/CIF-dictionaries/cif_core.dic'
dictionary named 'cif_core.dic' version 2.4.1 from 2010-06-29.

Automatic conversion script
Id: cif_fix_enum 1527 2010-12-29 10:47:43Z saulius 
;
_cod_original_sg_symbol_H-M 'C 2/c'
_cod_database_code 2226067
_cod_database_fobs_code 2226067

loop_
_symmetry_equiv_pos_as_xyz
'x, y, z'
'-x, y, -z+1/2'
'x+1/2, y+1/2, z'
'-x+1/2, y+1/2, -z+1/2'
'-x, -y, -z'
'x, -y, z-1/2'
'-x+1/2, -y+1/2, -z'
'x+1/2, -y+1/2, z-1/2'

loop_
_atom_site_type_symbol
_atom_site_label
_atom_site_fract_x
_atom_site_fract_y
_atom_site_fract_z
_atom_site_U_iso_or_equiv
_atom_site_adp_type
_atom_site_calc_flag
_atom_site_refinement_flags
_atom_site_occupancy
_atom_site_disorder_assembly
_atom_site_disorder_group
O O1 0.05079(5) 0.70916(18) -0.03056(5) 0.0496(3) Uani d . 1 . .
O O2 0.08990(5) 0.83618(18) -0.10541(5) 0.0508(3) Uani d . 1 . .
O O3 0.16282(6) 0.63183(16) 0.15592(5) 0.0497(3) Uani d . 1 . .
O O4 0.22886(5) 0.81433(15) 0.18158(5) 0.0431(3) Uani d . 1 . .
O O5 0.31864(6) 1.0750(2) 0.00708(7) 0.0634(4) Uani d . 1 . .
O O6 0.26236(6) 1.1471(2) -0.06513(7) 0.0702(5) Uani d . 1 . .
O O7 1.00128(5) 0.77960(18) 0.83217(6) 0.0561(4) Uani d . 1 . .
H H7 1.0273 0.8104 0.8546 0.084 Uiso calc R 1 . .
O O8 0.96201(7) 1.0009(2) 0.86340(11) 0.1136(9) Uani d . 1 . .
O O9 0.89526(5) 0.40628(18) 0.75229(5) 0.0520(4) Uani d . 1 . .
H H9 0.8714 0.3961 0.7774 0.078 Uiso calc R 1 . .
O O10 0.82217(6) 0.3599(3) 0.69185(7) 0.0915(7) Uani d . 1 . .
N N1 0.27300(6) 1.07054(18) -0.01985(7) 0.0410(3) Uani d . 1 . .
N N2 0.78899(5) 0.87733(17) 0.76390(6) 0.0333(3) Uani d . 1 . .
H H2A 0.7801 0.9650 0.7854 0.040 Uiso calc R 1 . .
H H2B 0.7578 0.8468 0.7426 0.040 Uiso calc R 1 . .
N N3 0.99531(6) 0.26082(18) 0.57233(6) 0.0410(3) Uani d . 1 . .
H H3A 1.0170 0.2687 0.5406 0.049 Uiso calc R 1 . .
H H3B 1.0025 0.1645 0.5898 0.049 Uiso calc R 1 . .
C C1 0.14080(6) 0.83039(19) -0.01316(7) 0.0310(3) Uani d . 1 . .
C C2 0.14657(6) 0.77035(19) 0.04446(7) 0.0314(3) Uani d . 1 . .
H H2 0.1191 0.7006 0.0582 0.038 Uiso calc R 1 . .
C C3 0.19210(6) 0.81163(19) 0.08202(6) 0.0304(3) Uani d . 1 . .
C C4 0.23391(6) 0.9130(2) 0.06152(7) 0.0324(4) Uani d . 1 . .
H H4 0.2646 0.9434 0.0861 0.039 Uiso calc R 1 . .
C C5 0.22846(6) 0.96748(19) 0.00345(7) 0.0314(3) Uani d . 1 . .
C C6 0.18275(6) 0.92973(19) -0.03393(7) 0.0326(3) Uani d . 1 . .
H H6 0.1801 0.9704 -0.0725 0.039 Uiso calc R 1 . .
C C7 0.08946(6) 0.7881(2) -0.05230(7) 0.0350(4) Uani d . 1 . .
C C8 0.19502(7) 0.7475(2) 0.14504(7) 0.0335(4) Uani d . 1 . .
C C9 0.90789(6) 0.8298(2) 0.79810(8) 0.0386(4) Uani d . 1 . .
H H9A 0.9167 0.7345 0.7742 0.046 Uiso calc R 1 . .
C C10 0.88790(7) 0.9662(2) 0.75661(8) 0.0424(4) Uani d . 1 . .
H H10A 0.8819 1.0635 0.7797 0.051 Uiso calc R 1 . .
H H10B 0.9170 0.9894 0.7288 0.051 Uiso calc R 1 . .
C C11 0.83367(7) 0.9221(2) 0.72253(8) 0.0426(4) Uani d . 1 . .
H H11A 0.8210 1.0135 0.6983 0.051 Uiso calc R 1 . .
H H11B 0.8405 0.8317 0.6962 0.051 Uiso calc R 1 . .
C C12 0.80657(7) 0.7439(2) 0.80488(8) 0.0411(4) Uani d . 1 . .
H H12A 0.8121 0.6456 0.7822 0.049 Uiso calc R 1 . .
H H12B 0.7769 0.7236 0.8323 0.049 Uiso calc R 1 . .
C C13 0.86074(7) 0.7858(2) 0.83956(8) 0.0422(4) Uani d . 1 . .
H H13A 0.8725 0.6940 0.8640 0.051 Uiso calc R 1 . .
H H13B 0.8540 0.8766 0.8657 0.051 Uiso calc R 1 . .
C C14 0.96009(7) 0.8790(2) 0.83435(9) 0.0433(4) Uani d . 1 . .
C C15 0.91160(7) 0.3924(2) 0.64910(7) 0.0358(4) Uani d . 1 . .
H H15 0.9051 0.4959 0.6286 0.043 Uiso calc R 1 . .
C C16 0.89746(7) 0.2580(2) 0.60467(7) 0.0405(4) Uani d . 1 . .
H H16A 0.9024 0.1536 0.6240 0.049 Uiso calc R 1 . .
H H16B 0.8582 0.2674 0.5910 0.049 Uiso calc R 1 . .
C C17 0.93479(7) 0.2668(2) 0.55192(8) 0.0436(4) Uani d . 1 . .
H H17A 0.9264 0.1766 0.5253 0.052 Uiso calc R 1 . .
H H17B 0.9273 0.3666 0.5302 0.052 Uiso calc R 1 . .
C C18 1.01064(7) 0.3933(2) 0.61503(8) 0.0448(4) Uani d . 1 . .
H H18A 1.0056 0.4974 0.5955 0.054 Uiso calc R 1 . .
H H18B 1.0501 0.3830 0.6280 0.054 Uiso calc R 1 . .
C C19 0.97391(7) 0.3853(2) 0.66851(8) 0.0418(4) Uani d . 1 . .
H H19A 0.9830 0.4754 0.6949 0.050 Uiso calc R 1 . .
H H19B 0.9815 0.2855 0.6901 0.050 Uiso calc R 1 . .
C C20 0.87172(7) 0.3847(2) 0.69963(8) 0.0406(4) Uani d . 1 . .

loop_
_atom_site_aniso_label
_atom_site_aniso_U_11
_atom_site_aniso_U_22
_atom_site_aniso_U_33
_atom_site_aniso_U_12
_atom_site_aniso_U_13
_atom_site_aniso_U_23
O1 0.0375(7) 0.0741(9) 0.0371(7) -0.0206(6) 0.0007(5) -0.0047(6)
O2 0.0380(7) 0.0776(10) 0.0356(7) -0.0124(6) -0.0110(5) 0.0119(6)
O3 0.0657(8) 0.0494(8) 0.0343(6) -0.0115(7) 0.0051(6) 0.0055(6)
O4 0.0462(7) 0.0512(7) 0.0311(6) 0.0052(6) -0.0100(5) 0.0004(5)
O5 0.0413(8) 0.0816(11) 0.0667(9) -0.0263(7) -0.0037(7) -0.0034(8)
O6 0.0663(10) 0.0886(12) 0.0559(9) -0.0231(8) 0.0044(7) 0.0300(8)
O7 0.0410(7) 0.0657(9) 0.0596(9) 0.0117(7) -0.0218(6) -0.0146(7)
O8 0.0655(11) 0.0722(12) 0.198(2) 0.0142(9) -0.0592(13) -0.0777(14)
O9 0.0445(7) 0.0722(9) 0.0398(7) -0.0102(7) 0.0066(6) -0.0009(7)
O10 0.0310(8) 0.191(2) 0.0526(9) -0.0075(10) 0.0066(6) -0.0059(11)
N1 0.0385(8) 0.0437(8) 0.0414(8) -0.0086(6) 0.0070(6) -0.0033(7)
N2 0.0262(6) 0.0404(8) 0.0328(7) -0.0002(6) -0.0040(5) -0.0028(6)
N3 0.0386(8) 0.0470(9) 0.0379(8) 0.0116(6) 0.0060(6) 0.0081(7)
C1 0.0268(7) 0.0360(9) 0.0301(8) 0.0001(6) -0.0015(6) -0.0016(7)
C2 0.0283(8) 0.0356(9) 0.0305(8) -0.0024(6) 0.0026(6) -0.0003(7)
C3 0.0302(8) 0.0342(8) 0.0268(7) 0.0035(6) 0.0008(6) -0.0020(6)
C4 0.0278(8) 0.0370(9) 0.0320(8) 0.0006(6) -0.0041(6) -0.0049(7)
C5 0.0294(8) 0.0321(8) 0.0329(8) -0.0026(6) 0.0024(6) -0.0015(7)
C6 0.0325(8) 0.0372(9) 0.0278(8) 0.0023(7) -0.0004(6) 0.0022(7)
C7 0.0298(8) 0.0441(10) 0.0308(8) -0.0005(7) -0.0018(6) -0.0029(7)
C8 0.0350(8) 0.0373(9) 0.0282(8) 0.0077(7) -0.0007(7) -0.0014(7)
C9 0.0287(8) 0.0333(9) 0.0532(10) 0.0005(7) -0.0052(7) -0.0104(8)
C10 0.0339(9) 0.0461(10) 0.0475(10) -0.0069(8) 0.0057(7) 0.0022(8)
C11 0.0378(9) 0.0546(11) 0.0353(9) -0.0019(8) 0.0032(7) 0.0060(8)
C12 0.0329(9) 0.0461(10) 0.0438(9) -0.0079(7) -0.0041(7) 0.0103(8)
C13 0.0375(9) 0.0449(10) 0.0433(10) -0.0045(8) -0.0096(7) 0.0089(8)
C14 0.0325(9) 0.0369(10) 0.0597(11) -0.0035(7) -0.0073(8) -0.0068(9)
C15 0.0326(8) 0.0371(9) 0.0380(9) 0.0023(7) 0.0030(7) 0.0068(7)
C16 0.0319(9) 0.0490(10) 0.0403(9) -0.0024(7) -0.0016(7) 0.0028(8)
C17 0.0399(9) 0.0539(11) 0.0366(9) 0.0026(8) -0.0026(7) -0.0001(8)
C18 0.0303(9) 0.0591(12) 0.0453(10) -0.0017(8) 0.0031(7) 0.0017(9)
C19 0.0326(9) 0.0549(11) 0.0379(9) -0.0021(8) 0.0011(7) -0.0015(8)
C20 0.0329(9) 0.0459(10) 0.0431(10) 0.0039(7) 0.0035(7) 0.0036(8)

loop_
_atom_type_symbol
_atom_type_description
_atom_type_scat_dispersion_real
_atom_type_scat_dispersion_imag
_atom_type_scat_source
C C 0.0033 0.0016 'International Tables Vol C Tables 4.2.6.8 and 6.1.1.4'
H H 0.0000 0.0000 'International Tables Vol C Tables 4.2.6.8 and 6.1.1.4'
N N 0.0061 0.0033 'International Tables Vol C Tables 4.2.6.8 and 6.1.1.4'
O O 0.0106 0.0060 'International Tables Vol C Tables 4.2.6.8 and 6.1.1.4'

loop_
_geom_angle_atom_site_label_1
_geom_angle_atom_site_label_2
_geom_angle_atom_site_label_3
_geom_angle_site_symmetry_1
_geom_angle_site_symmetry_3
_geom_angle
_geom_angle_publ_flag
C14 O7 H7 . . 109.5 ?
C20 O9 H9 . . 109.5 ?
O6 N1 O5 . . 123.39(15) ?
O6 N1 C5 . . 118.22(14) ?
O5 N1 C5 . . 118.38(15) ?
C12 N2 C11 . . 112.66(13) ?
C12 N2 H2A . . 109.1 ?
C11 N2 H2A . . 109.1 ?
C12 N2 H2B . . 109.1 ?
C11 N2 H2B . . 109.1 ?
H2A N2 H2B . . 107.8 ?
C17 N3 C18 . . 112.38(13) ?
C17 N3 H3A . . 109.1 ?
C18 N3 H3A . . 109.1 ?
C17 N3 H3B . . 109.1 ?
C18 N3 H3B . . 109.1 ?
H3A N3 H3B . . 107.9 ?
C6 C1 C2 . . 118.83(14) ?
C6 C1 C7 . . 120.71(14) ?
C2 C1 C7 . . 120.46(14) ?
C3 C2 C1 . . 121.73(14) ?
C3 C2 H2 . . 119.1 ?
C1 C2 H2 . . 119.1 ?
C2 C3 C4 . . 119.53(14) ?
C2 C3 C8 . . 119.36(14) ?
C4 C3 C8 . . 121.11(14) ?
C5 C4 C3 . . 118.01(14) ?
C5 C4 H4 . . 121.0 ?
C3 C4 H4 . . 121.0 ?
C6 C5 C4 . . 122.91(14) ?
C6 C5 N1 . . 118.04(14) ?
C4 C5 N1 . . 119.05(14) ?
C5 C6 C1 . . 118.94(14) ?
C5 C6 H6 . . 120.5 ?
C1 C6 H6 . . 120.5 ?
O1 C7 O2 . . 125.10(15) ?
O1 C7 C1 . . 118.68(14) ?
O2 C7 C1 . . 116.22(14) ?
O3 C8 O4 . . 125.83(15) ?
O3 C8 C3 . . 116.47(14) ?
O4 C8 C3 . . 117.70(15) ?
C14 C9 C10 . . 111.07(14) ?
C14 C9 C13 . . 109.67(15) ?
C10 C9 C13 . . 109.44(13) ?
C14 C9 H9A . . 108.9 ?
C10 C9 H9A . . 108.9 ?
C13 C9 H9A . . 108.9 ?
C11 C10 C9 . . 111.62(14) ?
C11 C10 H10A . . 109.3 ?
C9 C10 H10A . . 109.3 ?
C11 C10 H10B . . 109.3 ?
C9 C10 H10B . . 109.3 ?
H10A C10 H10B . . 108.0 ?
N2 C11 C10 . . 110.73(14) ?
N2 C11 H11A . . 109.5 ?
C10 C11 H11A . . 109.5 ?
N2 C11 H11B . . 109.5 ?
C10 C11 H11B . . 109.5 ?
H11A C11 H11B . . 108.1 ?
N2 C12 C13 . . 111.15(14) ?
N2 C12 H12A . . 109.4 ?
C13 C12 H12A . . 109.4 ?
N2 C12 H12B . . 109.4 ?
C13 C12 H12B . . 109.4 ?
H12A C12 H12B . . 108.0 ?
C12 C13 C9 . . 111.37(14) ?
C12 C13 H13A . . 109.4 ?
C9 C13 H13A . . 109.4 ?
C12 C13 H13B . . 109.4 ?
C9 C13 H13B . . 109.4 ?
H13A C13 H13B . . 108.0 ?
O8 C14 O7 . . 123.21(17) ?
O8 C14 C9 . . 122.15(17) ?
O7 C14 C9 . . 114.63(15) ?
C20 C15 C16 . . 109.74(14) ?
C20 C15 C19 . . 114.31(14) ?
C16 C15 C19 . . 110.20(14) ?
C20 C15 H15 . . 107.4 ?
C16 C15 H15 . . 107.4 ?
C19 C15 H15 . . 107.4 ?
C17 C16 C15 . . 111.22(14) ?
C17 C16 H16A . . 109.4 ?
C15 C16 H16A . . 109.4 ?
C17 C16 H16B . . 109.4 ?
C15 C16 H16B . . 109.4 ?
H16A C16 H16B . . 108.0 ?
N3 C17 C16 . . 110.08(14) ?
N3 C17 H17A . . 109.6 ?
C16 C17 H17A . . 109.6 ?
N3 C17 H17B . . 109.6 ?
C16 C17 H17B . . 109.6 ?
H17A C17 H17B . . 108.2 ?
N3 C18 C19 . . 110.39(14) ?
N3 C18 H18A . . 109.6 ?
C19 C18 H18A . . 109.6 ?
N3 C18 H18B . . 109.6 ?
C19 C18 H18B . . 109.6 ?
H18A C18 H18B . . 108.1 ?
C18 C19 C15 . . 110.60(14) ?
C18 C19 H19A . . 109.5 ?
C15 C19 H19A . . 109.5 ?
C18 C19 H19B . . 109.5 ?
C15 C19 H19B . . 109.5 ?
H19A C19 H19B . . 108.1 ?
O10 C20 O9 . . 122.47(17) ?
O10 C20 C15 . . 122.50(16) ?
O9 C20 C15 . . 115.03(14) ?

loop_
_geom_bond_atom_site_label_1
_geom_bond_atom_site_label_2
_geom_bond_site_symmetry_2
_geom_bond_distance
_geom_bond_publ_flag
O1 C7 . 1.241(2) ?
O2 C7 . 1.260(2) ?
O3 C8 . 1.252(2) ?
O4 C8 . 1.2524(19) ?
O5 N1 . 1.2177(19) ?
O6 N1 . 1.216(2) ?
O7 C14 . 1.277(2) ?
O7 H7 . 0.8200 ?
O8 C14 . 1.199(2) ?
O9 C20 . 1.301(2) ?
O9 H9 . 0.8200 ?
O10 C20 . 1.197(2) ?
N1 C5 . 1.469(2) ?
N2 C12 . 1.485(2) ?
N2 C11 . 1.485(2) ?
N2 H2A . 0.9000 ?
N2 H2B . 0.9000 ?
N3 C17 . 1.488(2) ?
N3 C18 . 1.490(2) ?
N3 H3A . 0.9000 ?
N3 H3B . 0.9000 ?
C1 C6 . 1.384(2) ?
C1 C2 . 1.390(2) ?
C1 C7 . 1.512(2) ?
C2 C3 . 1.385(2) ?
C2 H2 . 0.9300 ?
C3 C4 . 1.390(2) ?
C3 C8 . 1.513(2) ?
C4 C5 . 1.383(2) ?
C4 H4 . 0.9300 ?
C5 C6 . 1.379(2) ?
C6 H6 . 0.9300 ?
C9 C14 . 1.508(2) ?
C9 C10 . 1.525(2) ?
C9 C13 . 1.529(2) ?
C9 H9A . 0.9800 ?
C10 C11 . 1.513(2) ?
C10 H10A . 0.9700 ?
C10 H10B . 0.9700 ?
C11 H11A . 0.9700 ?
C11 H11B . 0.9700 ?
C12 C13 . 1.514(2) ?
C12 H12A . 0.9700 ?
C12 H12B . 0.9700 ?
C13 H13A . 0.9700 ?
C13 H13B . 0.9700 ?
C15 C20 . 1.510(2) ?
C15 C16 . 1.521(2) ?
C15 C19 . 1.523(2) ?
C15 H15 . 0.9800 ?
C16 C17 . 1.512(2) ?
C16 H16A . 0.9700 ?
C16 H16B . 0.9700 ?
C17 H17A . 0.9700 ?
C17 H17B . 0.9700 ?
C18 C19 . 1.516(2) ?
C18 H18A . 0.9700 ?
C18 H18B . 0.9700 ?
C19 H19A . 0.9700 ?
C19 H19B . 0.9700 ?

loop_
_geom_hbond_atom_site_label_D
_geom_hbond_atom_site_label_H
_geom_hbond_atom_site_label_A
_geom_hbond_site_symmetry_A
_geom_hbond_distance_DH
_geom_hbond_distance_HA
_geom_hbond_distance_DA
_geom_hbond_angle_DHA
O7 H7 O2 1_656 0.82 1.72 2.5204(16) 166.4
O9 H9 O3 5_666 0.82 1.75 2.5495(17) 164.1
N2 H2A O4 5_676 0.90 1.98 2.8629(19) 166.2
N2 H2B O4 8_566 0.90 2.01 2.7823(17) 142.9
N3 H3A O1 6_666 0.90 1.83 2.7220(18) 171.0
N3 H3B O8 2_746 0.90 1.89 2.755(2) 161.4

loop_
_geom_torsion_atom_site_label_1
_geom_torsion_atom_site_label_2
_geom_torsion_atom_site_label_3
_geom_torsion_atom_site_label_4
_geom_torsion_site_symmetry_1
_geom_torsion_site_symmetry_2
_geom_torsion_site_symmetry_3
_geom_torsion_site_symmetry_4
_geom_torsion
_geom_torsion_publ_flag
C6 C1 C2 C3 . . . . 2.2(2) ?
C7 C1 C2 C3 . . . . -177.66(14) ?
C1 C2 C3 C4 . . . . -1.3(2) ?
C1 C2 C3 C8 . . . . 177.74(14) ?
C2 C3 C4 C5 . . . . -0.8(2) ?
C8 C3 C4 C5 . . . . -179.84(14) ?
C3 C4 C5 C6 . . . . 2.1(2) ?
C3 C4 C5 N1 . . . . -178.06(14) ?
O6 N1 C5 C6 . . . . 16.3(2) ?
O5 N1 C5 C6 . . . . -163.70(16) ?
O6 N1 C5 C4 . . . . -163.54(17) ?
O5 N1 C5 C4 . . . . 16.5(2) ?
C4 C5 C6 C1 . . . . -1.3(2) ?
N1 C5 C6 C1 . . . . 178.86(14) ?
C2 C1 C6 C5 . . . . -0.8(2) ?
C7 C1 C6 C5 . . . . 178.99(14) ?
C6 C1 C7 O1 . . . . -174.49(16) ?
C2 C1 C7 O1 . . . . 5.3(2) ?
C6 C1 C7 O2 . . . . 6.0(2) ?
C2 C1 C7 O2 . . . . -174.16(15) ?
C2 C3 C8 O3 . . . . 15.5(2) ?
C4 C3 C8 O3 . . . . -165.40(15) ?
C2 C3 C8 O4 . . . . -164.12(15) ?
C4 C3 C8 O4 . . . . 15.0(2) ?
C14 C9 C10 C11 . . . . -176.73(15) ?
C13 C9 C10 C11 . . . . -55.51(19) ?
C12 N2 C11 C10 . . . . -55.94(19) ?
C9 C10 C11 N2 . . . . 56.0(2) ?
C11 N2 C12 C13 . . . . 55.84(19) ?
N2 C12 C13 C9 . . . . -55.4(2) ?
C14 C9 C13 C12 . . . . 177.09(15) ?
C10 C9 C13 C12 . . . . 55.02(19) ?
C10 C9 C14 O8 . . . . 53.3(3) ?
C13 C9 C14 O8 . . . . -67.8(3) ?
C10 C9 C14 O7 . . . . -127.69(18) ?
C13 C9 C14 O7 . . . . 111.21(18) ?
C20 C15 C16 C17 . . . . 177.29(14) ?
C19 C15 C16 C17 . . . . -55.98(19) ?
C18 N3 C17 C16 . . . . -57.40(19) ?
C15 C16 C17 N3 . . . . 56.3(2) ?
C17 N3 C18 C19 . . . . 57.68(19) ?
N3 C18 C19 C15 . . . . -56.3(2) ?
C20 C15 C19 C18 . . . . 179.86(15) ?
C16 C15 C19 C18 . . . . 55.7(2) ?
C16 C15 C20 O10 . . . . -42.0(3) ?
C19 C15 C20 O10 . . . . -166.3(2) ?
C16 C15 C20 O9 . . . . 137.65(16) ?
C19 C15 C20 O9 . . . . 13.3(2) ?
